data_7707041
loop_
_publ_author_name
'Heinz, Werner R.'
'Staude, Dominik'
'Mayer, David'
'Bunzen, Hana'
'Fischer, Roland A.'

_publ_section_title
;
 Scrutinizing ligand exchange reactions in the formation of the precious
 group metal-organic framework Ru<sup>II,II</sup>-HKUST-1: the impact of
 diruthenium tetracarboxylate precursor and modulator choice.
;
_journal_issue 15
_journal_name_full 'Dalton transactions (Cambridge, England : 2003)'
_journal_page_first 5226
_journal_page_last 5235
_journal_paper_doi 10.1039/d1dt00118c
_journal_volume 50
_journal_year 2021
_chemical_compound_source 'see text'
_chemical_formula_moiety 'C34 H28 F4 O10 Ru2'
_chemical_formula_sum 'C34 H28 F4 O10 Ru2'
_chemical_formula_weight 874.70
_chemical_properties_physical Air-sensitive,Moisture-sensitive
_space_group_IT_number 15
_space_group_name_Hall '-C 2yc'
_space_group_name_H-M_alt 'C 1 2/c 1'
_symmetry_cell_setting monoclinic
_symmetry_Int_Tables_number 15
_symmetry_space_group_name_Hall '-C 2yc'
_symmetry_space_group_name_H-M 'C 1 2/c 1'
_atom_sites_solution_hydrogens geom
_audit_update_record
;
2020-11-11 deposited with the CCDC.	2021-03-29 downloaded from the CCDC.
;
_cell_angle_alpha 90
_cell_angle_beta 113.270(11)
_cell_angle_gamma 90
_cell_formula_units_Z 8
_cell_length_a 29.179(10)
_cell_length_b 18.400(7)
_cell_length_c 17.212(6)
_cell_measurement_reflns_used 8706
_cell_measurement_temperature 100
_cell_measurement_theta_max 30.4222
_cell_measurement_theta_min 2.5607
_cell_volume 8489(5)
_computing_cell_refinement 'SAINT (Bruker, 2017)'
_computing_data_collection 'APEX III Control Software (Bruker, 2016)'
_computing_data_reduction 'SAINT (Bruker, 2017)'
_computing_molecular_graphics 'PLATON (Spek, 2011)'
_computing_publication_material 'PLATON (Spek, 2011), enCIFer (Allen, 2014)'
_computing_structure_refinement 'SHELXL2014 (Sheldrick, 2014), SHELXLE (Huebschle, 2011)'
_computing_structure_solution 'SHELXT (Sheldrick, 2015)'
_diffrn_ambient_temperature 100
_diffrn_detector ' CMOS plate '
_diffrn_detector_area_resol_mean 16
_diffrn_measured_fraction_theta_full 0.998
_diffrn_measured_fraction_theta_max 0.997
_diffrn_measurement_device ' \k-geometry diffractometer '
_diffrn_measurement_device_type ' Bruker Photon CMOS '
_diffrn_measurement_method ' phi- and omega-rotation '
_diffrn_radiation_monochromator 'Helios optic'
_diffrn_radiation_probe x-ray
_diffrn_radiation_source 'IMS microsource'
_diffrn_radiation_type MoK\a
_diffrn_radiation_wavelength 0.71073
_diffrn_reflns_av_R_equivalents 0.0553
_diffrn_reflns_av_unetI/netI 0.0195
_diffrn_reflns_limit_h_max 35
_diffrn_reflns_limit_h_min -35
_diffrn_reflns_limit_k_max 22
_diffrn_reflns_limit_k_min -22
_diffrn_reflns_limit_l_max 20
_diffrn_reflns_limit_l_min -20
_diffrn_reflns_number 131612
_diffrn_reflns_reduction_process
;
;
_diffrn_reflns_theta_full 25.24
_diffrn_reflns_theta_max 25.35
_diffrn_reflns_theta_min 2.21
_exptl_absorpt_coefficient_mu 0.775
_exptl_absorpt_correction_T_max 0.7383
_exptl_absorpt_correction_T_min 0.6250
_exptl_absorpt_correction_type multi-scan
_exptl_absorpt_process_details 'SADABS 2016/2, Bruker, 2016'
_exptl_crystal_colour 'clear green'
_exptl_crystal_density_diffrn 1.369
_exptl_crystal_density_method 'Not Measured'
_exptl_crystal_description fragment
_exptl_crystal_F_000 3488
_exptl_crystal_size_max 0.280
_exptl_crystal_size_mid 0.133
_exptl_crystal_size_min 0.045
_refine_diff_density_max 2.592
_refine_diff_density_min -2.341
_refine_diff_density_rms 0.430
_refine_ls_extinction_coef 0.0060(4)
_refine_ls_extinction_expression FC^*^=KFC[1+0.001XFC^2^\L^3^/SIN(2\Q)]^-1/4^
_refine_ls_extinction_method 'shelxl-2014/7 (sheldrick 2014'
_refine_ls_goodness_of_fit_ref 1.139
_refine_ls_hydrogen_treatment constr
_refine_ls_matrix_type full
_refine_ls_number_parameters 422
_refine_ls_number_reflns 7767
_refine_ls_number_restraints 0
_refine_ls_restrained_S_all 1.139
_refine_ls_R_factor_all 0.0843
_refine_ls_R_factor_gt 0.0773
_refine_ls_shift/su_max 0.001
_refine_ls_shift/su_mean 0.000
_refine_ls_structure_factor_coef Fsqd
_refine_ls_weighting_details 'W=1/[\S^2^(FO^2^)+(0.1582P)^2^+57.6731P] WHERE P=(FO^2^+2FC^2^)/3'
_refine_ls_weighting_scheme calc
_refine_ls_wR_factor_gt 0.2202
_refine_ls_wR_factor_ref 0.2320
_reflns_number_gt 7351
_reflns_number_total 7767
_reflns_threshold_expression I>2\s(I)
_cod_data_source_file d1dt00118c2.cif
_cod_data_source_block mo_staudo3_0m_sq
_cod_depositor_comments 'Adding full bibliography for 7707038--7707041.cif.'
_cod_original_sg_symbol_H-M 'C 2/c'
_cod_database_code 7707041

loop_
_space_group_symop_id
_space_group_symop_operation_xyz
1 x,y,z
2 -x,y,1/2-z
3 -x,-y,-z
4 x,-y,1/2+z
5 1/2+x,1/2+y,z
6 1/2-x,1/2+y,1/2-z
7 1/2-x,1/2-y,-z
8 1/2+x,1/2-y,1/2+z

loop_
_atom_site_aniso_label
_atom_site_aniso_U_11
_atom_site_aniso_U_22
_atom_site_aniso_U_33
_atom_site_aniso_U_23
_atom_site_aniso_U_13
_atom_site_aniso_U_12
Ru1 0.0294(3) 0.0250(3) 0.0317(3) 0.0017(2) 0.0181(2) -0.0036(2)
Ru02 0.0293(3) 0.0229(3) 0.0287(3) 0.0017(2) 0.0119(2) 0.0088(2)
F1 0.035(2) 0.068(3) 0.075(3) 0.028(3) 0.005(2) -0.003(2)
F2 0.0643(17) 0.088(2) 0.0566(16) -0.0181(16) 0.0308(14) 0.0185(17)
O1 0.033(2) 0.028(2) 0.038(2) 0.0043(17) 0.0189(19) -0.0034(16)
O2 0.035(2) 0.034(2) 0.037(2) 0.0072(18) 0.017(2) -0.0070(18)
O3 0.040(2) 0.030(2) 0.040(2) 0.0024(18) 0.0254(19) -0.0005(18)
O4 0.046(3) 0.038(3) 0.038(2) -0.001(2) 0.028(2) -0.003(2)
O10 0.036(2) 0.035(2) 0.045(2) 0.008(2) 0.021(2) -0.0008(19)
F3 0.076(4) 0.085(4) 0.058(3) -0.004(3) -0.031(3) 0.005(3)
F4 0.054(3) 0.073(3) 0.091(4) 0.005(3) 0.046(3) -0.008(2)
C1 0.033(3) 0.032(3) 0.031(3) -0.002(2) 0.018(2) -0.003(2)
C2 0.032(3) 0.032(3) 0.033(3) -0.001(2) 0.020(3) -0.002(2)
C3 0.042(4) 0.036(3) 0.041(4) 0.004(3) 0.021(3) -0.003(3)
C4 0.044(4) 0.042(4) 0.039(4) 0.011(3) 0.014(3) -0.002(3)
O5 0.035(2) 0.031(2) 0.030(2) 0.0005(18) 0.0089(18) 0.0123(18)
C5 0.034(3) 0.042(4) 0.046(4) 0.008(3) 0.012(3) -0.003(3)
O6 0.034(2) 0.026(2) 0.031(2) -0.0044(17) 0.0080(18) 0.0077(17)
C6 0.032(3) 0.046(4) 0.053(4) 0.011(3) 0.018(3) -0.007(3)
O7 0.037(2) 0.027(2) 0.045(2) 0.0079(19) 0.021(2) 0.0116(18)
C7 0.036(3) 0.034(3) 0.038(3) 0.009(3) 0.016(3) 0.001(3)
O8 0.034(2) 0.028(2) 0.039(2) 0.0016(18) 0.0175(19) 0.0081(17)
C8 0.027(3) 0.033(3) 0.035(3) 0.000(2) 0.014(2) -0.003(2)
C9 0.0643(17) 0.088(2) 0.0566(16) -0.0181(16) 0.0308(14) 0.0185(17)
O9 0.044(2) 0.029(2) 0.039(2) 0.0055(19) 0.018(2) 0.0105(19)
C10 0.0643(17) 0.088(2) 0.0566(16) -0.0181(16) 0.0308(14) 0.0185(17)
C11 0.0643(17) 0.088(2) 0.0566(16) -0.0181(16) 0.0308(14) 0.0185(17)
C12 0.0643(17) 0.088(2) 0.0566(16) -0.0181(16) 0.0308(14) 0.0185(17)
C13 0.0643(17) 0.088(2) 0.0566(16) -0.0181(16) 0.0308(14) 0.0185(17)
C14 0.0643(17) 0.088(2) 0.0566(16) -0.0181(16) 0.0308(14) 0.0185(17)
C32 0.028(3) 0.040(3) 0.029(3) 0.008(3) 0.008(2) -0.004(3)
C33 0.055(4) 0.046(4) 0.057(4) 0.010(3) 0.029(4) -0.007(4)
C34 0.056(5) 0.050(5) 0.095(7) 0.015(4) 0.051(5) 0.001(4)
C15 0.031(3) 0.034(3) 0.031(3) 0.003(2) 0.016(2) 0.008(2)
C16 0.030(3) 0.035(3) 0.033(3) 0.002(3) 0.013(3) 0.008(2)
C17 0.043(4) 0.037(4) 0.056(5) 0.006(3) -0.001(3) 0.002(3)
C18 0.077(6) 0.044(5) 0.063(5) -0.006(4) -0.013(5) -0.006(4)
C19 0.047(4) 0.061(5) 0.043(4) 0.000(4) -0.001(3) 0.006(4)
C20 0.051(4) 0.057(5) 0.035(3) 0.010(3) 0.014(3) 0.023(4)
C21 0.047(4) 0.041(4) 0.033(3) 0.002(3) 0.018(3) 0.017(3)
C22 0.033(3) 0.029(3) 0.033(3) -0.001(2) 0.014(2) 0.006(2)
C23 0.031(3) 0.033(3) 0.032(3) 0.002(2) 0.011(3) 0.005(2)
C24 0.032(3) 0.036(3) 0.033(3) -0.001(3) 0.008(2) 0.004(3)
C25 0.033(3) 0.047(4) 0.042(4) -0.005(3) 0.016(3) 0.003(3)
C26 0.032(3) 0.059(5) 0.050(4) -0.003(4) 0.019(3) -0.004(3)
C27 0.052(4) 0.035(4) 0.079(6) 0.013(4) 0.029(4) 0.000(3)
C28 0.040(4) 0.033(3) 0.063(5) 0.000(3) 0.023(3) 0.005(3)
C29 0.051(4) 0.030(4) 0.044(4) 0.005(3) 0.013(3) 0.005(3)
C30 0.059(5) 0.044(5) 0.096(7) 0.002(5) 0.014(5) -0.002(4)
C31 0.066(6) 0.037(5) 0.112(9) 0.004(5) 0.022(6) 0.020(4)

loop_
_atom_site_label
_atom_site_type_symbol
_atom_site_thermal_displace_type
_atom_site_fract_x
_atom_site_fract_y
_atom_site_fract_z
_atom_site_occupancy
_atom_site_U_iso_or_equiv
_atom_site_calc_flag
_atom_site_refinement_flags
_atom_site_disorder_assembly
_atom_site_disorder_group
Ru1 Ru Uani 0.50512(2) 0.04808(2) 0.46289(3) 1.000 0.0268(2) d . . .
Ru02 Ru Uani 0.23750(2) 0.30892(2) 0.99145(3) 1.000 0.0268(2) d . . .
F1 F Uani 0.79577(17) 0.0231(3) 0.8258(3) 1.000 0.0646(16) d . . .
F2 F Uani 0.35288(19) 0.2523(3) 0.7188(3) 1.000 0.0675(10) d . . .
O1 O Uani 0.57822(16) 0.0564(2) 0.5495(3) 1.000 0.0315(12) d . . .
O2 O Uani 0.56773(17) -0.0389(2) 0.6225(3) 1.000 0.0345(12) d . . .
O3 O Uani 0.48031(17) 0.1176(2) 0.5329(3) 1.000 0.0337(12) d . . .
O4 O Uani 0.47197(18) 0.0225(3) 0.6077(3) 1.000 0.0371(16) d . . .
O10 O Uani 0.51715(17) 0.1531(3) 0.3960(3) 1.000 0.0371(12) d . . .
F3 F Uani 0.0373(2) 0.1555(4) 0.5272(4) 1.000 0.091(2) d . . .
F4 F Uani 0.47583(19) 0.3496(3) 0.8436(4) 1.000 0.0673(19) d . . .
C1 C Uani 0.5945(2) 0.0110(3) 0.6098(4) 1.000 0.0303(17) d . . .
C2 C Uani 0.6476(2) 0.0147(3) 0.6679(4) 1.000 0.0301(17) d . . .
C3 C Uani 0.6670(3) -0.0316(4) 0.7369(4) 1.000 0.038(2) d . . .
C4 C Uani 0.7166(3) -0.0304(4) 0.7894(5) 1.000 0.042(2) d . . .
O5 O Uani 0.18752(16) 0.2865(2) 0.8696(3) 1.000 0.0332(12) d . . .
C5 C Uani 0.7467(3) 0.0203(4) 0.7728(5) 1.000 0.042(2) d . . .
O6 O Uani 0.21153(16) 0.1696(2) 0.8865(3) 1.000 0.0318(12) d . . .
C6 C Uani 0.7291(3) 0.0680(4) 0.7063(5) 1.000 0.043(2) d . . .
O7 O Uani 0.29249(17) 0.3341(2) 0.9477(3) 1.000 0.0348(12) d . . .
C7 C Uani 0.6792(2) 0.0650(4) 0.6531(4) 1.000 0.0356(17) d . . .
O8 O Uani 0.31732(16) 0.2172(2) 0.9651(3) 1.000 0.0327(12) d . . .
C8 C Uani 0.4664(2) 0.0891(3) 0.5876(4) 1.000 0.0311(17) d . . .
C9 C Uani 0.4405(4) 0.1358(6) 0.6272(6) 1.000 0.0675(10) d . . .
O9 O Uani 0.20340(18) 0.4245(2) 0.9731(3) 1.000 0.0368(12) d . . .
C10 C Uani 0.4310(4) 0.1096(6) 0.6949(6) 1.000 0.0675(10) d . . .
C11 C Uani 0.4025(4) 0.1503(6) 0.7281(6) 1.000 0.0675(10) d . . .
C12 C Uani 0.3832(4) 0.2134(6) 0.6898(6) 1.000 0.0675(10) d . . .
C13 C Uani 0.3941(3) 0.2443(6) 0.6246(6) 1.000 0.0675(10) d . . .
C14 C Uani 0.4234(4) 0.2037(6) 0.5944(6) 1.000 0.0675(10) d . . .
C32 C Uani 0.5469(2) 0.1723(4) 0.3667(4) 1.000 0.0334(17) d . . .
C33 C Uani 0.5531(3) 0.2517(4) 0.3524(5) 1.000 0.051(2) d . . .
C34 C Uani 0.5778(3) 0.1181(5) 0.3428(7) 1.000 0.060(3) d . . .
C15 C Uani 0.1843(2) 0.2213(3) 0.8449(4) 1.000 0.0308(17) d . . .
C16 C Uani 0.1453(2) 0.2035(4) 0.7595(4) 1.000 0.0325(17) d . . .
C17 C Uani 0.1350(3) 0.1325(4) 0.7350(5) 1.000 0.052(3) d . . .
C18 C Uani 0.0996(4) 0.1156(5) 0.6541(6) 1.000 0.074(3) d . . .
C19 C Uani 0.0738(3) 0.1727(5) 0.6043(5) 1.000 0.056(3) d . . .
C20 C Uani 0.0827(3) 0.2439(5) 0.6273(5) 1.000 0.049(2) d . . .
C21 C Uani 0.1190(3) 0.2601(4) 0.7049(4) 1.000 0.040(2) d . . .
C22 C Uani 0.3212(2) 0.2823(3) 0.9455(4) 1.000 0.0314(17) d . . .
C23 C Uani 0.3627(2) 0.3012(3) 0.9192(4) 1.000 0.0325(17) d . . .
C24 C Uani 0.3983(2) 0.2486(4) 0.9259(4) 1.000 0.0352(17) d . . .
C25 C Uani 0.4380(2) 0.2653(4) 0.9028(4) 1.000 0.040(2) d . . .
C26 C Uani 0.4389(3) 0.3337(5) 0.8700(5) 1.000 0.046(2) d . . .
C27 C Uani 0.4039(3) 0.3862(4) 0.8610(6) 1.000 0.054(3) d . . .
C28 C Uani 0.3660(3) 0.3689(4) 0.8881(5) 1.000 0.045(2) d . . .
C29 C Uani 0.2170(3) 0.4865(4) 0.9929(5) 1.000 0.044(2) d . . .
C30 C Uani 0.2723(4) 0.5058(5) 1.0330(8) 1.000 0.072(3) d . . .
C31 C Uani 0.1799(4) 0.5457(5) 0.9776(9) 1.000 0.076(4) d . . .
H3 H Uiso 0.64540 -0.06490 0.74790 1.000 0.0460 c RU . .
H4 H Uiso 0.72980 -0.06320 0.83560 1.000 0.0510 c RU . .
H6 H Uiso 0.75070 0.10230 0.69700 1.000 0.0520 c RU . .
H7 H Uiso 0.66630 0.09720 0.60630 1.000 0.0430 c RU . .
H10 H Uiso 0.44390 0.06360 0.71880 1.000 0.0810 c RU . .
H11 H Uiso 0.39700 0.13390 0.77600 1.000 0.0810 c RU . .
H13 H Uiso 0.38190 0.29090 0.60210 1.000 0.0810 c RU . .
H14 H Uiso 0.43200 0.22280 0.55060 1.000 0.0810 c RU . .
H33A H Uiso 0.54910 0.25930 0.29370 1.000 0.0760 c RU . .
H33B H Uiso 0.58650 0.26770 0.39070 1.000 0.0760 c RU . .
H33C H Uiso 0.52790 0.27990 0.36350 1.000 0.0760 c RU . .
H34A H Uiso 0.56310 0.11050 0.28140 1.000 0.0910 c RU . .
H34B H Uiso 0.57860 0.07180 0.37150 1.000 0.0910 c RU . .
H34C H Uiso 0.61190 0.13660 0.35980 1.000 0.0910 c RU . .
H17 H Uiso 0.15200 0.09460 0.77290 1.000 0.0620 c RU . .
H18 H Uiso 0.09360 0.06690 0.63450 1.000 0.0890 c RU . .
H20 H Uiso 0.06420 0.28140 0.59030 1.000 0.0580 c RU . .
H21 H Uiso 0.12630 0.30930 0.72190 1.000 0.0470 c RU . .
H24 H Uiso 0.39570 0.20140 0.94620 1.000 0.0420 c RU . .
H25 H Uiso 0.46350 0.23080 0.90940 1.000 0.0480 c RU . .
H27 H Uiso 0.40540 0.43240 0.83740 1.000 0.0650 c RU . .
H28 H Uiso 0.34190 0.40480 0.88500 1.000 0.0530 c RU . .
H30A H Uiso 0.29210 0.46110 1.04810 1.000 0.1080 c RU . .
H30B H Uiso 0.27890 0.53490 1.08400 1.000 0.1080 c RU . .
H30C H Uiso 0.28130 0.53380 0.99270 1.000 0.1080 c RU . .
H31A H Uiso 0.18680 0.58440 0.94460 1.000 0.1140 c RU . .
H31B H Uiso 0.18210 0.56530 1.03180 1.000 0.1140 c RU . .
H31C H Uiso 0.14630 0.52640 0.94610 1.000 0.1140 c RU . .

loop_
_atom_type_symbol
_atom_type_description
_atom_type_scat_dispersion_real
_atom_type_scat_dispersion_imag
_atom_type_scat_source
C C 0.0033 0.0016 ' International Tables Vol C Tables 4.2.6.8 and 6.1.1.4'
H H 0.0000 0.0000 ' International Tables Vol C Tables 4.2.6.8 and 6.1.1.4'
F F 0.0171 0.0103 ' International Tables Vol C Tables 4.2.6.8 and 6.1.1.4'
O O 0.0106 0.0060 ' International Tables Vol C Tables 4.2.6.8 and 6.1.1.4'
Ru Ru -1.2594 0.8363 ' International Tables Vol C Tables 4.2.6.8 and 6.1.1.4'

loop_
_geom_angle_atom_site_label_1
_geom_angle_atom_site_label_2
_geom_angle_atom_site_label_3
_geom_angle
_geom_angle_site_symmetry_1
_geom_angle_site_symmetry_2
_geom_angle_site_symmetry_3
_geom_angle_publ_flag
O1 Ru1 O3 91.88(19) . . . yes
O1 Ru1 O10 88.92(17) . . . yes
Ru1 Ru1 O1 88.83(12) 3_656 . . yes
O1 Ru1 O2 179.37(17) . . 3_656 yes
O1 Ru1 O4 89.38(19) . . 3_656 yes
O3 Ru1 O10 86.06(17) . . . yes
Ru1 Ru1 O3 90.00(12) 3_656 . . yes
O2 Ru1 O3 88.08(19) 3_656 . . yes
O3 Ru1 O4 178.5(2) . . 3_656 yes
Ru1 Ru1 O10 175.40(12) 3_656 . . yes
O2 Ru1 O10 91.70(17) 3_656 . . yes
O4 Ru1 O10 94.8(2) 3_656 . . yes
Ru1 Ru1 O2 90.54(12) 3_656 . 3_656 yes
Ru1 Ru1 O4 89.20(15) 3_656 . 3_656 yes
O2 Ru1 O4 90.65(19) 3_656 . 3_656 yes
O5 Ru02 O9 87.25(16) . . . yes
Ru02 Ru02 O5 90.16(11) 7_557 . . yes
O5 Ru02 O6 179.13(18) . . 7_557 yes
O5 Ru02 O8 89.09(19) . . 7_557 yes
O7 Ru02 O9 95.60(17) . . . yes
Ru02 Ru02 O7 90.31(11) 7_557 . . yes
O6 Ru02 O7 88.69(19) 7_557 . . yes
O7 Ru02 O8 179.48(15) . . 7_557 yes
Ru02 Ru02 O9 173.58(14) 7_557 . . yes
O6 Ru02 O9 93.47(16) 7_557 . . yes
O8 Ru02 O9 84.89(17) 7_557 . . yes
Ru02 Ru02 O6 89.17(11) 7_557 . 7_557 yes
Ru02 Ru02 O8 89.20(11) 7_557 . 7_557 yes
O6 Ru02 O8 91.46(19) 7_557 . 7_557 yes
O5 Ru02 O7 90.75(19) . . . yes
Ru1 O1 C1 119.1(4) . . . yes
Ru1 O2 C1 117.7(4) 3_656 . . yes
Ru1 O3 C8 117.5(3) . . . yes
Ru1 O4 C8 119.0(4) 3_656 . . yes
Ru1 O10 C32 135.5(5) . . . yes
O1 C1 O2 123.8(6) . . . yes
O2 C1 C2 117.8(5) . . . yes
O1 C1 C2 118.5(5) . . . yes
C1 C2 C3 121.0(6) . . . no
C3 C2 C7 119.1(6) . . . no
C1 C2 C7 119.9(5) . . . no
C2 C3 C4 121.5(7) . . . no
C3 C4 C5 117.7(7) . . . no
C4 C5 C6 123.0(8) . . . no
F1 C5 C6 118.9(8) . . . yes
F1 C5 C4 118.1(7) . . . yes
Ru02 O5 C15 117.3(4) . . . yes
Ru02 O6 C15 117.9(4) 7_557 . . yes
C5 C6 C7 118.5(8) . . . no
C2 C7 C6 120.2(6) . . . no
Ru02 O7 C22 117.0(4) . . . yes
O4 C8 C9 118.1(7) . . . yes
O3 C8 C9 118.1(6) . . . yes
O3 C8 O4 123.7(6) . . . yes
Ru02 O8 C22 118.7(4) 7_557 . . yes
C8 C9 C14 120.4(9) . . . no
C10 C9 C14 119.9(11) . . . no
C8 C9 C10 119.6(9) . . . no
Ru02 O9 C29 138.7(6) . . . yes
C9 C10 C11 120.4(10) . . . no
C10 C11 C12 117.6(10) . . . no
F2 C12 C11 118.5(9) . . . yes
C11 C12 C13 124.0(11) . . . no
F2 C12 C13 117.5(9) . . . yes
C12 C13 C14 116.8(10) . . . no
C9 C14 C13 120.8(10) . . . no
C33 C32 C34 118.3(7) . . . no
O10 C32 C33 120.1(7) . . . yes
O10 C32 C34 121.6(7) . . . yes
C4 C3 H3 119.00 . . . no
C2 C3 H3 119.00 . . . no
C5 C4 H4 121.00 . . . no
C3 C4 H4 121.00 . . . no
C5 C6 H6 121.00 . . . no
C7 C6 H6 121.00 . . . no
C2 C7 H7 120.00 . . . no
C6 C7 H7 120.00 . . . no
C11 C10 H10 120.00 . . . no
C9 C10 H10 120.00 . . . no
C10 C11 H11 121.00 . . . no
C12 C11 H11 121.00 . . . no
C12 C13 H13 122.00 . . . no
C14 C13 H13 121.00 . . . no
C13 C14 H14 120.00 . . . no
C9 C14 H14 120.00 . . . no
C32 C33 H33C 110.00 . . . no
H33A C33 H33B 109.00 . . . no
H33A C33 H33C 109.00 . . . no
C32 C33 H33B 109.00 . . . no
C32 C33 H33A 110.00 . . . no
H33B C33 H33C 109.00 . . . no
H34A C34 H34C 109.00 . . . no
H34B C34 H34C 109.00 . . . no
C32 C34 H34A 110.00 . . . no
C32 C34 H34B 110.00 . . . no
C32 C34 H34C 110.00 . . . no
H34A C34 H34B 109.00 . . . no
O5 C15 O6 125.2(6) . . . yes
O5 C15 C16 117.7(6) . . . yes
O6 C15 C16 117.1(5) . . . yes
C15 C16 C17 120.0(6) . . . no
C15 C16 C21 119.7(6) . . . no
C17 C16 C21 120.3(6) . . . no
C16 C17 C18 120.2(7) . . . no
C17 C18 C19 117.1(8) . . . no
F3 C19 C18 116.8(8) . . . yes
F3 C19 C20 119.3(8) . . . yes
C18 C19 C20 123.9(8) . . . no
C19 C20 C21 118.5(8) . . . no
C16 C21 C20 119.8(7) . . . no
O7 C22 O8 124.8(6) . . . yes
O7 C22 C23 117.1(5) . . . yes
O8 C22 C23 118.2(5) . . . yes
C22 C23 C24 118.8(5) . . . no
C22 C23 C28 121.3(6) . . . no
C24 C23 C28 119.9(7) . . . no
C23 C24 C25 119.9(6) . . . no
C24 C25 C26 117.8(7) . . . no
F4 C26 C25 118.6(8) . . . yes
F4 C26 C27 117.8(8) . . . yes
C25 C26 C27 123.7(8) . . . no
C26 C27 C28 117.1(7) . . . no
C23 C28 C27 121.6(7) . . . no
O9 C29 C30 121.1(8) . . . yes
O9 C29 C31 120.4(9) . . . yes
C30 C29 C31 118.5(8) . . . no
C16 C17 H17 120.00 . . . no
C18 C17 H17 120.00 . . . no
C17 C18 H18 121.00 . . . no
C19 C18 H18 121.00 . . . no
C19 C20 H20 121.00 . . . no
C21 C20 H20 121.00 . . . no
C16 C21 H21 120.00 . . . no
C20 C21 H21 120.00 . . . no
C23 C24 H24 120.00 . . . no
C25 C24 H24 120.00 . . . no
C24 C25 H25 121.00 . . . no
C26 C25 H25 121.00 . . . no
C26 C27 H27 121.00 . . . no
C28 C27 H27 122.00 . . . no
C23 C28 H28 119.00 . . . no
C27 C28 H28 119.00 . . . no
C29 C30 H30A 109.00 . . . no
C29 C30 H30B 109.00 . . . no
C29 C30 H30C 109.00 . . . no
H30A C30 H30B 110.00 . . . no
H30A C30 H30C 110.00 . . . no
H30B C30 H30C 110.00 . . . no
C29 C31 H31A 109.00 . . . no
C29 C31 H31B 109.00 . . . no
C29 C31 H31C 109.00 . . . no
H31A C31 H31B 109.00 . . . no
H31A C31 H31C 109.00 . . . no
H31B C31 H31C 110.00 . . . no

loop_
_geom_bond_atom_site_label_1
_geom_bond_atom_site_label_2
_geom_bond_distance
_geom_bond_site_symmetry_1
_geom_bond_site_symmetry_2
_geom_bond_publ_flag
Ru1 O1 2.070(5) . . yes
Ru1 O3 2.074(5) . . yes
Ru1 O10 2.346(5) . . yes
Ru1 Ru1 2.2701(11) . 3_656 yes
Ru1 O2 2.059(5) . 3_656 yes
Ru1 O4 2.062(5) . 3_656 yes
Ru02 O7 2.076(5) . . yes
Ru02 O9 2.316(4) . . yes
Ru02 Ru02 2.2695(10) . 7_557 yes
Ru02 O6 2.077(5) . 7_557 yes
Ru02 O8 2.072(5) . 7_557 yes
Ru02 O5 2.069(5) . . yes
F1 C5 1.361(10) . . yes
F2 C12 1.376(13) . . yes
O1 C1 1.269(7) . . yes
O2 C1 1.279(8) . . yes
O3 C8 1.276(8) . . yes
O4 C8 1.266(8) . . yes
O10 C32 1.216(8) . . yes
F3 C19 1.371(10) . . yes
F4 C26 1.357(11) . . yes
C1 C2 1.477(9) . . no
C2 C3 1.388(9) . . no
C2 C7 1.399(9) . . no
C3 C4 1.371(12) . . no
C4 C5 1.386(12) . . no
O5 C15 1.264(7) . . yes
C5 C6 1.371(11) . . no
O6 C15 1.265(7) . . yes
C6 C7 1.381(11) . . no
O7 C22 1.279(7) . . yes
O8 C22 1.262(7) . . yes
C8 C9 1.477(13) . . no
O9 C29 1.212(8) . . yes
C9 C10 1.387(15) . . no
C9 C14 1.381(15) . . no
C10 C11 1.398(16) . . no
C11 C12 1.344(15) . . no
C12 C13 1.402(14) . . no
C13 C14 1.382(15) . . no
C32 C33 1.504(10) . . no
C32 C34 1.507(12) . . no
C3 H3 0.9500 . . no
C4 H4 0.9500 . . no
C6 H6 0.9500 . . no
C7 H7 0.9500 . . no
C10 H10 0.9500 . . no
C11 H11 0.9500 . . no
C13 H13 0.9500 . . no
C14 H14 0.9500 . . no
C33 H33A 0.9800 . . no
C33 H33C 0.9800 . . no
C33 H33B 0.9800 . . no
C34 H34C 0.9800 . . no
C34 H34B 0.9800 . . no
C34 H34A 0.9800 . . no
C15 C16 1.497(9) . . no
C16 C17 1.369(10) . . no
C16 C21 1.410(10) . . no
C17 C18 1.402(13) . . no
C18 C19 1.377(13) . . no
C19 C20 1.364(13) . . no
C20 C21 1.370(11) . . no
C22 C23 1.492(9) . . no
C23 C24 1.391(9) . . no
C23 C28 1.374(9) . . no
C24 C25 1.399(9) . . no
C25 C26 1.384(12) . . no
C26 C27 1.369(13) . . no
C27 C28 1.396(13) . . no
C29 C30 1.525(16) . . no
C29 C31 1.484(14) . . no
C17 H17 0.9500 . . no
C18 H18 0.9500 . . no
C20 H20 0.9500 . . no
C21 H21 0.9500 . . no
C24 H24 0.9500 . . no
C25 H25 0.9500 . . no
C27 H27 0.9500 . . no
C28 H28 0.9500 . . no
C30 H30A 0.9800 . . no
C30 H30B 0.9800 . . no
C30 H30C 0.9800 . . no
C31 H31A 0.9800 . . no
C31 H31B 0.9800 . . no
C31 H31C 0.9800 . . no

loop_
_geom_hbond_atom_site_label_D
_geom_hbond_atom_site_label_H
_geom_hbond_atom_site_label_A
_geom_hbond_distance_DH
_geom_hbond_distance_HA
_geom_hbond_distance_DA
_geom_hbond_angle_DHA
_geom_hbond_site_symmetry_A
_geom_hbond_publ_flag
C6 H6 O6 0.9500 2.4600 3.352(10) 156.00 2_656 yes
C25 H25 O3 0.9500 2.5900 3.494(8) 158.00 2_656 yes
C34 H34B O4 0.9800 2.3900 3.241(11) 144.00 3_656 yes
C34 H34C O5 0.9800 2.5700 3.518(11) 163.00 8_554 yes

loop_
_geom_torsion_atom_site_label_1
_geom_torsion_atom_site_label_2
_geom_torsion_atom_site_label_3
_geom_torsion_atom_site_label_4
_geom_torsion
_geom_torsion_site_symmetry_1
_geom_torsion_site_symmetry_2
_geom_torsion_site_symmetry_3
_geom_torsion_site_symmetry_4
_geom_torsion_publ_flag
O3 Ru1 O1 C1 91.2(5) . . . . no
O10 Ru1 O1 C1 177.3(5) . . . . no
Ru1 Ru1 O1 C1 1.3(4) 3_656 . . . no
O4 Ru1 O1 C1 -88.0(5) 3_656 . . . no
O1 Ru1 O3 C8 -91.4(5) . . . . no
O10 Ru1 O3 C8 179.8(5) . . . . no
Ru1 Ru1 O3 C8 -2.6(5) 3_656 . . . no
O2 Ru1 O3 C8 88.0(5) 3_656 . . . no
O1 Ru1 O10 C32 54.2(6) . . . . no
O3 Ru1 O10 C32 146.1(6) . . . . no
O2 Ru1 O10 C32 -125.9(6) 3_656 . . . no
O4 Ru1 O10 C32 -35.1(7) 3_656 . . . no
O1 Ru1 Ru1 O2 -0.03(18) . . 3_656 . no
O1 Ru1 Ru1 O4 90.60(19) . . 3_656 . no
O1 Ru1 Ru1 O1 180.00(18) . . 3_656 3_656 no
O1 Ru1 Ru1 O3 -88.12(19) . . 3_656 3_656 no
O3 Ru1 Ru1 O2 -91.92(19) . . 3_656 . no
O3 Ru1 Ru1 O4 -1.3(2) . . 3_656 . no
O3 Ru1 Ru1 O1 88.12(19) . . 3_656 3_656 no
O3 Ru1 Ru1 O3 180.0(2) . . 3_656 3_656 no
O2 Ru1 Ru1 O2 180.00(18) 3_656 . 3_656 . no
O2 Ru1 Ru1 O4 -89.4(2) 3_656 . 3_656 . no
O4 Ru1 Ru1 O2 89.4(2) 3_656 . 3_656 . no
O4 Ru1 Ru1 O4 -180.0(3) 3_656 . 3_656 . no
O3 Ru1 O2 C1 -88.8(4) . . 3_656 3_656 no
O10 Ru1 O2 C1 -174.9(4) . . 3_656 3_656 no
O1 Ru1 O4 C8 83.1(5) . . 3_656 3_656 no
O10 Ru1 O4 C8 172.0(5) . . 3_656 3_656 no
O9 Ru02 O6 C15 175.7(5) . . 7_557 7_557 no
O5 Ru02 O8 C22 89.2(5) . . 7_557 7_557 no
O9 Ru02 O8 C22 176.5(5) . . 7_557 7_557 no
O8 Ru02 O9 C29 127.2(8) 7_557 . . . no
O5 Ru02 Ru02 O6 -0.6(2) . . 7_557 . no
O5 Ru02 Ru02 O8 90.91(19) . . 7_557 . no
O5 Ru02 Ru02 O5 180.0(2) . . 7_557 7_557 no
O7 Ru02 O5 C15 93.2(5) . . . . no
O9 Ru02 O5 C15 -171.3(5) . . . . no
Ru02 Ru02 O5 C15 2.9(5) 7_557 . . . no
O8 Ru02 O5 C15 -86.3(5) 7_557 . . . no
O5 Ru02 O7 C22 -91.5(5) . . . . no
O9 Ru02 O7 C22 -178.8(4) . . . . no
Ru02 Ru02 O7 C22 -1.3(4) 7_557 . . . no
O6 Ru02 O7 C22 87.8(5) 7_557 . . . no
O5 Ru02 O9 C29 -143.5(8) . . . . no
O7 Ru02 O9 C29 -53.0(8) . . . . no
O6 Ru02 O9 C29 36.0(8) 7_557 . . . no
O7 Ru02 Ru02 O5 89.25(19) . . 7_557 7_557 no
O7 Ru02 Ru02 O7 180.00(19) . . 7_557 7_557 no
O6 Ru02 Ru02 O6 -180.0(2) 7_557 . 7_557 . no
O6 Ru02 Ru02 O8 -88.53(19) 7_557 . 7_557 . no
O5 Ru02 Ru02 O7 -89.25(19) . . 7_557 7_557 no
O7 Ru02 Ru02 O6 -91.31(19) . . 7_557 . no
O7 Ru02 Ru02 O8 0.16(19) . . 7_557 . no
O7 Ru02 O6 C15 -88.8(5) . . 7_557 7_557 no
O8 Ru02 Ru02 O6 88.53(19) 7_557 . 7_557 . no
O8 Ru02 Ru02 O8 180.0(2) 7_557 . 7_557 . no
Ru1 O1 C1 C2 176.1(4) . . . . no
Ru1 O1 C1 O2 -2.6(8) . . . . no
Ru1 O2 C1 C2 -176.2(4) 3_656 . . . no
Ru1 O2 C1 O1 2.5(8) 3_656 . . . no
Ru1 O3 C8 O4 8.0(9) . . . . no
Ru1 O3 C8 C9 -169.5(6) . . . . no
Ru1 O4 C8 O3 -9.6(9) 3_656 . . . no
Ru1 O4 C8 C9 167.8(6) 3_656 . . . no
Ru1 O10 C32 C33 -161.0(5) . . . . no
Ru1 O10 C32 C34 19.8(11) . . . . no
O1 C1 C2 C7 -3.3(9) . . . . no
O2 C1 C2 C3 -3.8(9) . . . . no
O2 C1 C2 C7 175.5(6) . . . . no
O1 C1 C2 C3 177.4(6) . . . . no
C1 C2 C3 C4 177.6(7) . . . . no
C7 C2 C3 C4 -1.8(11) . . . . no
C1 C2 C7 C6 -178.9(6) . . . . no
C3 C2 C7 C6 0.4(10) . . . . no
C2 C3 C4 C5 1.9(11) . . . . no
C3 C4 C5 C6 -0.8(12) . . . . no
C3 C4 C5 F1 178.4(7) . . . . no
F1 C5 C6 C7 -179.7(7) . . . . no
Ru02 O5 C15 O6 -5.1(9) . . . . no
Ru02 O5 C15 C16 175.1(4) . . . . no
C4 C5 C6 C7 -0.5(12) . . . . no
Ru02 O6 C15 O5 4.5(9) 7_557 . . . no
C5 C6 C7 C2 0.7(11) . . . . no
Ru02 O6 C15 C16 -175.7(4) 7_557 . . . no
Ru02 O7 C22 C23 -176.3(4) . . . . no
Ru02 O7 C22 O8 2.6(8) . . . . no
O4 C8 C9 C10 11.3(13) . . . . no
O4 C8 C9 C14 -165.3(9) . . . . no
O3 C8 C9 C10 -171.2(9) . . . . no
O3 C8 C9 C14 12.3(13) . . . . no
Ru02 O8 C22 C23 176.4(4) 7_557 . . . no
Ru02 O8 C22 O7 -2.4(9) 7_557 . . . no
C14 C9 C10 C11 2.5(17) . . . . no
C8 C9 C14 C13 172.4(9) . . . . no
C8 C9 C10 C11 -174.0(9) . . . . no
Ru02 O9 C29 C30 10.1(13) . . . . no
Ru02 O9 C29 C31 -170.6(7) . . . . no
C10 C9 C14 C13 -4.2(17) . . . . no
C9 C10 C11 C12 2.8(16) . . . . no
C10 C11 C12 F2 176.6(9) . . . . no
C10 C11 C12 C13 -6.9(17) . . . . no
F2 C12 C13 C14 -178.2(9) . . . . no
C11 C12 C13 C14 5.3(16) . . . . no
C12 C13 C14 C9 0.5(15) . . . . no
O5 C15 C16 C17 -170.0(7) . . . . no
O5 C15 C16 C21 9.5(10) . . . . no
O6 C15 C16 C17 10.2(10) . . . . no
O6 C15 C16 C21 -170.4(7) . . . . no
C15 C16 C17 C18 -178.0(8) . . . . no
C21 C16 C17 C18 2.5(13) . . . . no
C15 C16 C21 C20 -178.9(7) . . . . no
C17 C16 C21 C20 0.6(12) . . . . no
C16 C17 C18 C19 -4.6(15) . . . . no
C17 C18 C19 F3 -176.4(9) . . . . no
C17 C18 C19 C20 3.8(16) . . . . no
F3 C19 C20 C21 179.4(8) . . . . no
C18 C19 C20 C21 -0.8(15) . . . . no
C19 C20 C21 C16 -1.4(13) . . . . no
O7 C22 C23 C24 172.2(6) . . . . no
O7 C22 C23 C28 -8.4(9) . . . . no
O8 C22 C23 C24 -6.7(9) . . . . no
O8 C22 C23 C28 172.7(6) . . . . no
C22 C23 C24 C25 -179.1(6) . . . . no
C28 C23 C24 C25 1.5(10) . . . . no
C22 C23 C28 C27 -178.0(7) . . . . no
C24 C23 C28 C27 1.4(11) . . . . no
C23 C24 C25 C26 -3.0(10) . . . . no
C24 C25 C26 F4 -177.0(7) . . . . no
C24 C25 C26 C27 1.7(12) . . . . no
F4 C26 C27 C28 179.7(7) . . . . no
C25 C26 C27 C28 1.1(13) . . . . no
C26 C27 C28 C23 -2.6(12) . . . . no
